data_7129606
loop_
_publ_author_name
'Han, Xu'
'Gaignard-Gaillard, Quentin'
'Retailleau, Pascal'
'Gandon, Vincent'
'Voituriez, Arnaud'

_publ_section_title
;
 Synthesis of Chiral Polycyclic N-Heterocycles via Gold(I)-Catalyzed
 1,6-Enyne Cyclization/Intramolecular Nucleophilic Addition
;
_journal_name_full 'Chemical Communications'
_journal_paper_doi 10.1039/D1CC06388J
_journal_year 2022
_chemical_formula_moiety 'C28 H28 N2 O5 S'
_chemical_formula_sum 'C28 H28 N2 O5 S'
_chemical_formula_weight 504.58
_space_group_crystal_system monoclinic
_space_group_IT_number 14
_space_group_name_Hall '-P 2ybc'
_space_group_name_H-M_alt 'P 1 21/c 1'
_atom_sites_solution_hydrogens geom
_atom_sites_solution_primary other
_atom_sites_solution_secondary difmap
_audit_creation_method SHELXL-2018/3
_audit_update_record
;
2021-01-14 deposited with the CCDC.	2022-01-25 downloaded from the CCDC.
;
_cell_angle_alpha 90
_cell_angle_beta 102.801(6)
_cell_angle_gamma 90
_cell_formula_units_Z 4
_cell_length_a 9.4255(5)
_cell_length_b 34.4504(18)
_cell_length_c 8.2876(5)
_cell_measurement_reflns_used 6107
_cell_measurement_temperature 293(2)
_cell_measurement_theta_max 23.9120
_cell_measurement_theta_min 3.4760
_cell_volume 2624.2(3)
_computing_cell_refinement 'CrysAlisPro 1.171.39.46 (Rigaku OD, 2018)'
_computing_data_collection 'CrysAlisPro 1.171.39.46 (Rigaku OD, 2018)'
_computing_data_reduction 'CrysAlisPro 1.171.39.46 (Rigaku OD, 2)'
_computing_structure_refinement 'SHELXL-2018/3 (Sheldrick, 2018)'
_computing_structure_solution 'SHELXT 2014/5 (Sheldrick, 2014)'
_diffrn_ambient_temperature 293(2)
_diffrn_detector 'Dectris PILATUS3 R 200K-A area detector'
_diffrn_detector_area_resol_mean 5.811
_diffrn_detector_type 'Hybrid Photon Counting area detector'
_diffrn_measured_fraction_theta_full 0.993
_diffrn_measured_fraction_theta_max 0.993
_diffrn_measurement_device 'kappa gonio four-circle diffractometer'
_diffrn_measurement_device_type 'Rigaku XtaLAB PRO'
_diffrn_measurement_method '\w scans'
_diffrn_radiation_collimation 'Rigaku Integrated Confocal MaxFlux double bounce multi-layer mirror optics'
_diffrn_radiation_monochromator none
_diffrn_radiation_probe x-ray
_diffrn_radiation_type MoK\a
_diffrn_radiation_wavelength 0.71073
_diffrn_reflns_av_R_equivalents 0.0670
_diffrn_reflns_av_unetI/netI 0.0666
_diffrn_reflns_Laue_measured_fraction_full 0.993
_diffrn_reflns_Laue_measured_fraction_max 0.993
_diffrn_reflns_limit_h_max 11
_diffrn_reflns_limit_h_min -11
_diffrn_reflns_limit_k_max 38
_diffrn_reflns_limit_k_min -41
_diffrn_reflns_limit_l_max 9
_diffrn_reflns_limit_l_min -8
_diffrn_reflns_number 17083
_diffrn_reflns_point_group_measured_fraction_full 0.993
_diffrn_reflns_point_group_measured_fraction_max 0.993
_diffrn_reflns_theta_full 25.242
_diffrn_reflns_theta_max 25.350
_diffrn_reflns_theta_min 2.365
_diffrn_source 'microfocus sealed X-ray tube'
_diffrn_source_type 'Rigaku micromax 003'
_exptl_absorpt_coefficient_mu 0.164
_exptl_absorpt_correction_T_max 1.00000
_exptl_absorpt_correction_T_min 0.51239
_exptl_absorpt_correction_type multi-scan
_exptl_absorpt_process_details
;
CrysAlisPro 1.171.39.46 (Rigaku Oxford Diffraction, 2018)
Empirical absorption correction using spherical harmonics,
 implemented in SCALE3 ABSPACK scaling algorithm.
;
_exptl_crystal_colour 'pale yellow'
_exptl_crystal_density_diffrn 1.277
_exptl_crystal_description 'small bit'
_exptl_crystal_F_000 1064
_exptl_crystal_size_max 0.13
_exptl_crystal_size_mid 0.09
_exptl_crystal_size_min 0.02
_refine_diff_density_max 0.206
_refine_diff_density_min -0.298
_refine_diff_density_rms 0.047
_refine_ls_extinction_method none
_refine_ls_goodness_of_fit_ref 1.023
_refine_ls_hydrogen_treatment constr
_refine_ls_matrix_type full
_refine_ls_number_parameters 329
_refine_ls_number_reflns 4775
_refine_ls_number_restraints 0
_refine_ls_restrained_S_all 1.023
_refine_ls_R_factor_all 0.0842
_refine_ls_R_factor_gt 0.0541
_refine_ls_shift/su_max 0.001
_refine_ls_shift/su_mean 0.000
_refine_ls_structure_factor_coef Fsqd
_refine_ls_weighting_details 'w=1/[\s^2^(Fo^2^)+(0.0556P)^2^+0.8396P] where P=(Fo^2^+2Fc^2^)/3'
_refine_ls_weighting_scheme calc
_refine_ls_wR_factor_gt 0.1223
_refine_ls_wR_factor_ref 0.1347
_reflns_Friedel_coverage 0.000
_reflns_number_gt 3334
_reflns_number_total 4793
_reflns_threshold_expression 'I > 2\s(I)'
_cod_data_source_file d1cc06388j2.cif
_cod_data_source_block XA-561
_cod_original_sg_symbol_H-M 'P 21/c'
_cod_database_code 7129606
_shelx_space_group_comment
;
The symmetry employed for this shelxl refinement is uniquely defined
by the following loop, which should always be used as a source of
symmetry information in preference to the above space-group names.
They are only intended as comments.
;

loop_
_space_group_symop_operation_xyz
'x, y, z'
'-x, y+1/2, -z+1/2'
'-x, -y, -z'
'x, -y-1/2, z-1/2'

loop_
_atom_site_label
_atom_site_type_symbol
_atom_site_fract_x
_atom_site_fract_y
_atom_site_fract_z
_atom_site_U_iso_or_equiv
_atom_site_adp_type
_atom_site_occupancy
_atom_site_site_symmetry_order
_atom_site_calc_flag
_atom_site_refinement_flags_posn
_atom_site_refinement_flags_adp
_atom_site_refinement_flags_occupancy
_atom_site_disorder_assembly
_atom_site_disorder_group
S1 S 0.57021(7) 0.69752(2) 0.03104(8) 0.0507(2) Uani 1 1 d . . . . .
C1 C 0.5858(3) 0.62981(6) 0.1926(3) 0.0436(6) Uani 1 1 d . . . . .
H1A H 0.594397 0.620293 0.084989 0.052 Uiso 1 1 calc R U . . .
H1AB H 0.491975 0.622005 0.211462 0.052 Uiso 1 1 calc R U . . .
N1 N 0.6002(2) 0.67196(5) 0.1998(2) 0.0470(5) Uani 1 1 d . . . . .
O1 O 0.78662(18) 0.53818(5) 0.6472(2) 0.0540(5) Uani 1 1 d . . . . .
O3 O 0.6128(2) 0.67411(6) -0.0929(2) 0.0693(6) Uani 1 1 d . . . . .
C3 C 0.7019(3) 0.63242(7) 0.4927(3) 0.0427(6) Uani 1 1 d . . . . .
O2 O 0.6363(2) 0.73442(5) 0.0739(2) 0.0700(6) Uani 1 1 d . . . . .
C2 C 0.7084(2) 0.61359(6) 0.3280(3) 0.0402(5) Uani 1 1 d . . . . .
N2 N 0.8077(2) 0.55247(5) 0.2654(2) 0.0440(5) Uani 1 1 d . . . . .
O4 O 0.8942(2) 0.50024(5) 0.1495(2) 0.0654(5) Uani 1 1 d . . . . .
C4 C 0.6424(3) 0.66681(7) 0.5008(3) 0.0544(7) Uani 1 1 d . . . . .
H4 H 0.641015 0.676878 0.604579 0.065 Uiso 1 1 calc R U . . .
O5 O 0.71963(19) 0.49457(5) 0.2984(2) 0.0583(5) Uani 1 1 d . . . . .
C5 C 0.5769(3) 0.69044(7) 0.3512(3) 0.0595(7) Uani 1 1 d . . . . .
H5A H 0.473337 0.693392 0.344045 0.071 Uiso 1 1 calc R U . . .
H5AB H 0.620382 0.716093 0.361750 0.071 Uiso 1 1 calc R U . . .
C9 C 0.8149(3) 0.51401(7) 0.2305(3) 0.0467(6) Uani 1 1 d . . . . .
C8 C 0.8559(2) 0.61755(7) 0.2816(3) 0.0436(6) Uani 1 1 d . . . . .
C7 C 0.9054(3) 0.58174(7) 0.2408(3) 0.0436(6) Uani 1 1 d . . . . .
C6 C 0.7035(2) 0.56875(6) 0.3564(3) 0.0413(5) Uani 1 1 d . . . . .
H6 H 0.605427 0.558119 0.317625 0.050 Uiso 1 1 calc R U . . .
C10 C 0.7514(2) 0.60249(7) 0.6163(3) 0.0448(6) Uani 1 1 d . . . . .
C11 C 0.7506(3) 0.56825(7) 0.5402(3) 0.0438(6) Uani 1 1 d . . . . .
C12 C 0.8134(3) 0.55583(8) 0.8016(3) 0.0597(7) Uani 1 1 d . . . . .
H12 H 0.842787 0.542502 0.900950 0.072 Uiso 1 1 calc R U . . .
C13 C 0.7919(3) 0.59425(8) 0.7908(3) 0.0552(7) Uani 1 1 d . . . . .
H13 H 0.801208 0.611856 0.877608 0.066 Uiso 1 1 calc R U . . .
C14 C 0.3811(3) 0.70513(7) -0.0303(3) 0.0464(6) Uani 1 1 d . . . . .
C15 C 0.3179(3) 0.73694(8) 0.0273(3) 0.0616(7) Uani 1 1 d . . . . .
H15 H 0.375037 0.754730 0.097456 0.074 Uiso 1 1 calc R U . . .
C16 C 0.1695(4) 0.74206(10) -0.0201(4) 0.0744(9) Uani 1 1 d . . . . .
H16 H 0.127483 0.763596 0.018387 0.089 Uiso 1 1 calc R U . . .
C17 C 0.0818(3) 0.71617(11) -0.1227(4) 0.0766(9) Uani 1 1 d . . . . .
C18 C 0.1467(4) 0.68460(10) -0.1791(4) 0.0805(9) Uani 1 1 d . . . . .
H18 H 0.089366 0.666716 -0.248550 0.097 Uiso 1 1 calc R U . . .
C19 C 0.2957(3) 0.67908(8) -0.1342(4) 0.0650(8) Uani 1 1 d . . . . .
H19 H 0.337917 0.657784 -0.174179 0.078 Uiso 1 1 calc R U . . .
C20 C -0.0798(4) 0.72214(14) -0.1726(6) 0.1279(16) Uani 1 1 d . . . . .
H20A H -0.128145 0.697533 -0.176163 0.192 Uiso 1 1 calc R U . . .
H20B H -0.104129 0.734011 -0.280013 0.192 Uiso 1 1 calc R U . . .
H20C H -0.110368 0.738704 -0.093562 0.192 Uiso 1 1 calc R U . . .
C21 C 1.0343(3) 0.57807(9) 0.1883(3) 0.0579(7) Uani 1 1 d . . . . .
H21 H 1.066429 0.554033 0.159802 0.070 Uiso 1 1 calc R U . . .
C22 C 1.1126(3) 0.61115(10) 0.1801(4) 0.0746(9) Uani 1 1 d . . . . .
H22 H 1.199138 0.609455 0.144187 0.089 Uiso 1 1 calc R U . . .
C23 C 1.0674(3) 0.64673(10) 0.2231(4) 0.0752(9) Uani 1 1 d . . . . .
H23 H 1.124322 0.668546 0.218018 0.090 Uiso 1 1 calc R U . . .
C24 C 0.9372(3) 0.65055(8) 0.2743(3) 0.0586(7) Uani 1 1 d . . . . .
H24 H 0.905848 0.674665 0.302898 0.070 Uiso 1 1 calc R U . . .
C25 C 0.7008(3) 0.45240(7) 0.2819(4) 0.0636(8) Uani 1 1 d . . . . .
C26 C 0.5986(4) 0.44405(10) 0.3944(6) 0.1143(15) Uani 1 1 d . . . . .
H26A H 0.583207 0.416563 0.398759 0.171 Uiso 1 1 calc R U . . .
H26B H 0.507246 0.456780 0.352489 0.171 Uiso 1 1 calc R U . . .
H26C H 0.640295 0.453513 0.503591 0.171 Uiso 1 1 calc R U . . .
C27 C 0.8432(4) 0.43154(10) 0.3429(5) 0.0939(11) Uani 1 1 d . . . . .
H27A H 0.824608 0.404923 0.365589 0.141 Uiso 1 1 calc R U . . .
H27B H 0.896149 0.443753 0.442196 0.141 Uiso 1 1 calc R U . . .
H27C H 0.899580 0.432652 0.259657 0.141 Uiso 1 1 calc R U . . .
C28 C 0.6340(5) 0.44337(11) 0.1042(5) 0.1271(16) Uani 1 1 d . . . . .
H28A H 0.621029 0.415821 0.090791 0.191 Uiso 1 1 calc R U . . .
H28B H 0.696874 0.452450 0.035589 0.191 Uiso 1 1 calc R U . . .
H28C H 0.541279 0.456043 0.072413 0.191 Uiso 1 1 calc R U . . .

loop_
_atom_site_aniso_label
_atom_site_aniso_U_11
_atom_site_aniso_U_22
_atom_site_aniso_U_33
_atom_site_aniso_U_23
_atom_site_aniso_U_13
_atom_site_aniso_U_12
S1 0.0515(4) 0.0557(4) 0.0437(4) 0.0095(3) 0.0079(3) 0.0028(3)
C1 0.0476(13) 0.0469(14) 0.0345(12) -0.0049(10) 0.0051(10) 0.0023(11)
N1 0.0609(13) 0.0435(12) 0.0335(10) 0.0014(8) 0.0034(9) 0.0086(9)
O1 0.0624(11) 0.0555(10) 0.0476(10) 0.0120(8) 0.0192(8) 0.0092(8)
O3 0.0736(13) 0.0923(15) 0.0467(10) 0.0078(10) 0.0233(9) 0.0205(11)
C3 0.0500(14) 0.0445(14) 0.0328(12) -0.0019(10) 0.0073(10) -0.0010(11)
O2 0.0679(12) 0.0601(12) 0.0760(13) 0.0160(10) 0.0027(10) -0.0159(10)
C2 0.0448(13) 0.0412(13) 0.0340(12) 0.0001(10) 0.0075(10) 0.0006(10)
N2 0.0493(12) 0.0427(12) 0.0438(11) -0.0001(9) 0.0186(9) 0.0017(9)
O4 0.0867(13) 0.0577(11) 0.0628(12) 0.0064(9) 0.0401(11) 0.0189(10)
C4 0.0750(18) 0.0519(16) 0.0349(13) -0.0053(11) 0.0092(12) 0.0068(14)
O5 0.0642(11) 0.0438(10) 0.0735(12) -0.0080(9) 0.0296(10) -0.0034(9)
C5 0.0814(19) 0.0502(15) 0.0438(14) -0.0051(12) 0.0072(13) 0.0115(14)
C9 0.0530(15) 0.0495(15) 0.0381(13) 0.0023(11) 0.0113(12) 0.0076(12)
C8 0.0460(13) 0.0513(15) 0.0311(12) 0.0055(10) 0.0035(10) -0.0036(12)
C7 0.0454(13) 0.0514(15) 0.0338(12) 0.0065(11) 0.0081(10) 0.0018(11)
C6 0.0419(13) 0.0419(13) 0.0416(13) 0.0003(10) 0.0128(10) 0.0024(10)
C10 0.0470(14) 0.0519(15) 0.0364(13) 0.0033(11) 0.0110(11) 0.0048(11)
C11 0.0444(13) 0.0473(15) 0.0419(13) 0.0096(11) 0.0143(11) 0.0037(11)
C12 0.0699(18) 0.072(2) 0.0381(14) 0.0131(13) 0.0141(13) 0.0119(15)
C13 0.0641(17) 0.0677(18) 0.0332(13) 0.0044(12) 0.0097(12) 0.0098(14)
C14 0.0532(14) 0.0448(14) 0.0394(13) 0.0084(11) 0.0063(11) 0.0037(12)
C15 0.0700(19) 0.0596(17) 0.0532(16) -0.0008(13) 0.0096(14) 0.0056(15)
C16 0.072(2) 0.081(2) 0.074(2) 0.0062(17) 0.0242(18) 0.0250(18)
C17 0.0568(18) 0.089(2) 0.081(2) 0.0204(19) 0.0099(17) 0.0040(18)
C18 0.068(2) 0.070(2) 0.091(2) 0.0056(18) -0.0093(17) -0.0105(17)
C19 0.0678(19) 0.0504(16) 0.0684(19) -0.0019(14) -0.0031(15) 0.0051(14)
C20 0.054(2) 0.166(4) 0.156(4) 0.030(3) 0.006(2) 0.012(2)
C21 0.0508(15) 0.0718(18) 0.0554(16) 0.0086(14) 0.0209(13) 0.0044(14)
C22 0.0559(18) 0.092(2) 0.082(2) 0.0172(18) 0.0271(16) -0.0039(17)
C23 0.0654(19) 0.079(2) 0.083(2) 0.0165(17) 0.0200(17) -0.0211(17)
C24 0.0589(17) 0.0564(16) 0.0580(17) 0.0049(13) 0.0075(13) -0.0100(13)
C25 0.0613(17) 0.0427(15) 0.086(2) -0.0048(14) 0.0141(16) -0.0031(13)
C26 0.093(3) 0.068(2) 0.201(5) 0.011(3) 0.074(3) -0.012(2)
C27 0.076(2) 0.076(2) 0.130(3) 0.037(2) 0.024(2) 0.0147(18)
C28 0.139(4) 0.091(3) 0.124(4) -0.038(3) -0.029(3) -0.016(3)

loop_
_atom_type_symbol
_atom_type_description
_atom_type_scat_dispersion_real
_atom_type_scat_dispersion_imag
_atom_type_scat_source
C C 0.0033 0.0016 'International Tables Vol C Tables 4.2.6.8 and 6.1.1.4'
H H 0.0000 0.0000 'International Tables Vol C Tables 4.2.6.8 and 6.1.1.4'
N N 0.0061 0.0033 'International Tables Vol C Tables 4.2.6.8 and 6.1.1.4'
O O 0.0106 0.0060 'International Tables Vol C Tables 4.2.6.8 and 6.1.1.4'
S S 0.1246 0.1234 'International Tables Vol C Tables 4.2.6.8 and 6.1.1.4'

loop_
_geom_angle_atom_site_label_1
_geom_angle_atom_site_label_2
_geom_angle_atom_site_label_3
_geom_angle
_geom_angle_site_symmetry_1
_geom_angle_site_symmetry_3
_geom_angle_publ_flag
O2 S1 O3 120.33(13) . . ?
O2 S1 N1 106.61(11) . . ?
O3 S1 N1 106.84(11) . . ?
O2 S1 C14 107.30(12) . . ?
O3 S1 C14 107.65(12) . . ?
N1 S1 C14 107.53(11) . . ?
N1 C1 C2 106.61(17) . . ?
N1 C1 H1A 110.4 . . ?
C2 C1 H1A 110.4 . . ?
N1 C1 H1AB 110.4 . . ?
C2 C1 H1AB 110.4 . . ?
H1A C1 H1AB 108.6 . . ?
C1 N1 C5 115.96(19) . . ?
C1 N1 S1 120.50(14) . . ?
C5 N1 S1 118.12(16) . . ?
C11 O1 C12 103.64(19) . . ?
C4 C3 C10 132.4(2) . . ?
C4 C3 C2 122.0(2) . . ?
C10 C3 C2 104.97(19) . . ?
C3 C2 C1 109.15(18) . . ?
C3 C2 C8 113.99(19) . . ?
C1 C2 C8 111.37(18) . . ?
C3 C2 C6 106.10(17) . . ?
C1 C2 C6 115.39(18) . . ?
C8 C2 C6 100.66(17) . . ?
C9 N2 C7 126.87(19) . . ?
C9 N2 C6 123.29(19) . . ?
C7 N2 C6 109.41(18) . . ?
C3 C4 C5 123.2(2) . . ?
C3 C4 H4 118.4 . . ?
C5 C4 H4 118.4 . . ?
C9 O5 C25 122.33(19) . . ?
N1 C5 C4 111.1(2) . . ?
N1 C5 H5A 109.4 . . ?
C4 C5 H5A 109.4 . . ?
N1 C5 H5AB 109.4 . . ?
C4 C5 H5AB 109.4 . . ?
H5A C5 H5AB 108.0 . . ?
O4 C9 O5 126.3(2) . . ?
O4 C9 N2 124.5(2) . . ?
O5 C9 N2 109.1(2) . . ?
C24 C8 C7 120.1(2) . . ?
C24 C8 C2 129.0(2) . . ?
C7 C8 C2 110.8(2) . . ?
C21 C7 C8 121.6(2) . . ?
C21 C7 N2 128.8(2) . . ?
C8 C7 N2 109.54(19) . . ?
N2 C6 C11 115.95(19) . . ?
N2 C6 C2 104.66(17) . . ?
C11 C6 C2 98.79(17) . . ?
N2 C6 H6 112.1 . . ?
C11 C6 H6 112.1 . . ?
C2 C6 H6 112.1 . . ?
C11 C10 C13 105.8(2) . . ?
C11 C10 C3 109.0(2) . . ?
C13 C10 C3 145.0(2) . . ?
C10 C11 O1 113.0(2) . . ?
C10 C11 C6 116.2(2) . . ?
O1 C11 C6 130.7(2) . . ?
C13 C12 O1 112.2(2) . . ?
C13 C12 H12 123.9 . . ?
O1 C12 H12 123.9 . . ?
C12 C13 C10 105.3(2) . . ?
C12 C13 H13 127.3 . . ?
C10 C13 H13 127.3 . . ?
C19 C14 C15 119.8(3) . . ?
C19 C14 S1 119.9(2) . . ?
C15 C14 S1 120.3(2) . . ?
C16 C15 C14 119.4(3) . . ?
C16 C15 H15 120.3 . . ?
C14 C15 H15 120.3 . . ?
C17 C16 C15 121.7(3) . . ?
C17 C16 H16 119.1 . . ?
C15 C16 H16 119.1 . . ?
C16 C17 C18 118.1(3) . . ?
C16 C17 C20 121.0(4) . . ?
C18 C17 C20 120.9(4) . . ?
C17 C18 C19 121.1(3) . . ?
C17 C18 H18 119.4 . . ?
C19 C18 H18 119.4 . . ?
C14 C19 C18 119.9(3) . . ?
C14 C19 H19 120.1 . . ?
C18 C19 H19 120.1 . . ?
C17 C20 H20A 109.5 . . ?
C17 C20 H20B 109.5 . . ?
H20A C20 H20B 109.5 . . ?
C17 C20 H20C 109.5 . . ?
H20A C20 H20C 109.5 . . ?
H20B C20 H20C 109.5 . . ?
C22 C21 C7 117.4(3) . . ?
C22 C21 H21 121.3 . . ?
C7 C21 H21 121.3 . . ?
C21 C22 C23 122.0(3) . . ?
C21 C22 H22 119.0 . . ?
C23 C22 H22 119.0 . . ?
C22 C23 C24 120.7(3) . . ?
C22 C23 H23 119.7 . . ?
C24 C23 H23 119.7 . . ?
C8 C24 C23 118.1(3) . . ?
C8 C24 H24 120.9 . . ?
C23 C24 H24 120.9 . . ?
O5 C25 C28 108.2(3) . . ?
O5 C25 C27 111.2(2) . . ?
C28 C25 C27 112.3(3) . . ?
O5 C25 C26 102.2(2) . . ?
C28 C25 C26 112.3(3) . . ?
C27 C25 C26 110.2(3) . . ?
C25 C26 H26A 109.5 . . ?
C25 C26 H26B 109.5 . . ?
H26A C26 H26B 109.5 . . ?
C25 C26 H26C 109.5 . . ?
H26A C26 H26C 109.5 . . ?
H26B C26 H26C 109.5 . . ?
C25 C27 H27A 109.5 . . ?
C25 C27 H27B 109.5 . . ?
H27A C27 H27B 109.5 . . ?
C25 C27 H27C 109.5 . . ?
H27A C27 H27C 109.5 . . ?
H27B C27 H27C 109.5 . . ?
C25 C28 H28A 109.5 . . ?
C25 C28 H28B 109.5 . . ?
H28A C28 H28B 109.5 . . ?
C25 C28 H28C 109.5 . . ?
H28A C28 H28C 109.5 . . ?
H28B C28 H28C 109.5 . . ?

loop_
_geom_bond_atom_site_label_1
_geom_bond_atom_site_label_2
_geom_bond_distance
_geom_bond_site_symmetry_2
_geom_bond_publ_flag
S1 O2 1.4257(19) . ?
S1 O3 1.4311(19) . ?
S1 N1 1.6239(19) . ?
S1 C14 1.761(3) . ?
C1 N1 1.458(3) . ?
C1 C2 1.527(3) . ?
C1 H1A 0.9700 . ?
C1 H1AB 0.9700 . ?
N1 C5 1.466(3) . ?
O1 C11 1.357(3) . ?
O1 C12 1.388(3) . ?
C3 C4 1.319(3) . ?
C3 C10 1.456(3) . ?
C3 C2 1.524(3) . ?
C2 C8 1.528(3) . ?
C2 C6 1.565(3) . ?
N2 C9 1.361(3) . ?
N2 C7 1.411(3) . ?
N2 C6 1.475(3) . ?
O4 C9 1.208(3) . ?
C4 C5 1.497(3) . ?
C4 H4 0.9300 . ?
O5 C9 1.340(3) . ?
O5 C25 1.466(3) . ?
C5 H5A 0.9700 . ?
C5 H5AB 0.9700 . ?
C8 C24 1.380(3) . ?
C8 C7 1.387(3) . ?
C7 C21 1.384(3) . ?
C6 C11 1.490(3) . ?
C6 H6 0.9800 . ?
C10 C11 1.337(3) . ?
C10 C13 1.440(3) . ?
C12 C13 1.339(4) . ?
C12 H12 0.9300 . ?
C13 H13 0.9300 . ?
C14 C19 1.374(4) . ?
C14 C15 1.382(4) . ?
C15 C16 1.378(4) . ?
C15 H15 0.9300 . ?
C16 C17 1.375(5) . ?
C16 H16 0.9300 . ?
C17 C18 1.379(5) . ?
C17 C20 1.502(5) . ?
C18 C19 1.384(4) . ?
C18 H18 0.9300 . ?
C19 H19 0.9300 . ?
C20 H20A 0.9600 . ?
C20 H20B 0.9600 . ?
C20 H20C 0.9600 . ?
C21 C22 1.368(4) . ?
C21 H21 0.9300 . ?
C22 C23 1.371(4) . ?
C22 H22 0.9300 . ?
C23 C24 1.390(4) . ?
C23 H23 0.9300 . ?
C24 H24 0.9300 . ?
C25 C28 1.501(5) . ?
C25 C27 1.508(4) . ?
C25 C26 1.510(4) . ?
C26 H26A 0.9600 . ?
C26 H26B 0.9600 . ?
C26 H26C 0.9600 . ?
C27 H27A 0.9600 . ?
C27 H27B 0.9600 . ?
C27 H27C 0.9600 . ?
C28 H28A 0.9600 . ?
C28 H28B 0.9600 . ?
C28 H28C 0.9600 . ?

loop_
_geom_hbond_atom_site_label_D
_geom_hbond_atom_site_label_H
_geom_hbond_atom_site_label_A
_geom_hbond_distance_DH
_geom_hbond_distance_HA
_geom_hbond_distance_DA
_geom_hbond_angle_DHA
_geom_hbond_site_symmetry_A
_geom_hbond_publ_flag
C4 H4 O3 0.93 2.58 3.449(3) 155.5 1_556 yes
C5 H5AB O2 0.97 2.43 3.156(3) 131.4 4_576 yes
C12 H12 O4 0.93 2.48 3.404(3) 171.9 1_556 yes
C21 H21 O4 0.93 2.45 2.974(3) 115.5 . yes
C28 H28B O4 0.96 2.51 3.097(5) 119.7 . yes

loop_
_geom_torsion_atom_site_label_1
_geom_torsion_atom_site_label_2
_geom_torsion_atom_site_label_3
_geom_torsion_atom_site_label_4
_geom_torsion
_geom_torsion_site_symmetry_1
_geom_torsion_site_symmetry_2
_geom_torsion_site_symmetry_3
_geom_torsion_site_symmetry_4
_geom_torsion_publ_flag
C2 C1 N1 C5 -65.1(3) . . . . ?
C2 C1 N1 S1 141.39(16) . . . . ?
O2 S1 N1 C1 -161.82(18) . . . . ?
O3 S1 N1 C1 -32.0(2) . . . . ?
C14 S1 N1 C1 83.4(2) . . . . ?
O2 S1 N1 C5 45.2(2) . . . . ?
O3 S1 N1 C5 175.06(19) . . . . ?
C14 S1 N1 C5 -69.6(2) . . . . ?
C4 C3 C2 C1 -25.0(3) . . . . ?
C10 C3 C2 C1 146.86(19) . . . . ?
C4 C3 C2 C8 100.3(3) . . . . ?
C10 C3 C2 C8 -87.9(2) . . . . ?
C4 C3 C2 C6 -149.9(2) . . . . ?
C10 C3 C2 C6 21.9(2) . . . . ?
N1 C1 C2 C3 53.9(2) . . . . ?
N1 C1 C2 C8 -72.8(2) . . . . ?
N1 C1 C2 C6 173.27(17) . . . . ?
C10 C3 C4 C5 -169.6(3) . . . . ?
C2 C3 C4 C5 -0.3(4) . . . . ?
C1 N1 C5 C4 39.5(3) . . . . ?
S1 N1 C5 C4 -166.34(19) . . . . ?
C3 C4 C5 N1 -5.2(4) . . . . ?
C25 O5 C9 O4 0.4(4) . . . . ?
C25 O5 C9 N2 179.7(2) . . . . ?
C7 N2 C9 O4 -12.0(4) . . . . ?
C6 N2 C9 O4 176.3(2) . . . . ?
C7 N2 C9 O5 168.7(2) . . . . ?
C6 N2 C9 O5 -3.0(3) . . . . ?
C3 C2 C8 C24 -52.2(3) . . . . ?
C1 C2 C8 C24 71.8(3) . . . . ?
C6 C2 C8 C24 -165.4(2) . . . . ?
C3 C2 C8 C7 128.8(2) . . . . ?
C1 C2 C8 C7 -107.2(2) . . . . ?
C6 C2 C8 C7 15.7(2) . . . . ?
C24 C8 C7 C21 -1.5(4) . . . . ?
C2 C8 C7 C21 177.5(2) . . . . ?
C24 C8 C7 N2 177.2(2) . . . . ?
C2 C8 C7 N2 -3.7(3) . . . . ?
C9 N2 C7 C21 -5.2(4) . . . . ?
C6 N2 C7 C21 167.5(2) . . . . ?
C9 N2 C7 C8 176.2(2) . . . . ?
C6 N2 C7 C8 -11.1(2) . . . . ?
C9 N2 C6 C11 86.1(3) . . . . ?
C7 N2 C6 C11 -86.9(2) . . . . ?
C9 N2 C6 C2 -166.3(2) . . . . ?
C7 N2 C6 C2 20.7(2) . . . . ?
C3 C2 C6 N2 -140.08(18) . . . . ?
C1 C2 C6 N2 98.9(2) . . . . ?
C8 C2 C6 N2 -21.1(2) . . . . ?
C3 C2 C6 C11 -20.2(2) . . . . ?
C1 C2 C6 C11 -141.20(19) . . . . ?
C8 C2 C6 C11 98.81(18) . . . . ?
C4 C3 C10 C11 156.2(3) . . . . ?
C2 C3 C10 C11 -14.4(3) . . . . ?
C4 C3 C10 C13 -17.2(6) . . . . ?
C2 C3 C10 C13 172.2(3) . . . . ?
C13 C10 C11 O1 0.0(3) . . . . ?
C3 C10 C11 O1 -176.09(19) . . . . ?
C13 C10 C11 C6 176.8(2) . . . . ?
C3 C10 C11 C6 0.7(3) . . . . ?
C12 O1 C11 C10 -0.8(3) . . . . ?
C12 O1 C11 C6 -177.0(2) . . . . ?
N2 C6 C11 C10 123.8(2) . . . . ?
C2 C6 C11 C10 12.7(3) . . . . ?
N2 C6 C11 O1 -60.1(3) . . . . ?
C2 C6 C11 O1 -171.2(2) . . . . ?
C11 O1 C12 C13 1.4(3) . . . . ?
O1 C12 C13 C10 -1.4(3) . . . . ?
C11 C10 C13 C12 0.9(3) . . . . ?
C3 C10 C13 C12 174.4(3) . . . . ?
O2 S1 C14 C19 155.6(2) . . . . ?
O3 S1 C14 C19 24.7(2) . . . . ?
N1 S1 C14 C19 -90.1(2) . . . . ?
O2 S1 C14 C15 -25.3(2) . . . . ?
O3 S1 C14 C15 -156.2(2) . . . . ?
N1 S1 C14 C15 89.0(2) . . . . ?
C19 C14 C15 C16 0.1(4) . . . . ?
S1 C14 C15 C16 -179.0(2) . . . . ?
C14 C15 C16 C17 0.4(4) . . . . ?
C15 C16 C17 C18 -0.5(5) . . . . ?
C15 C16 C17 C20 179.8(3) . . . . ?
C16 C17 C18 C19 -0.1(5) . . . . ?
C20 C17 C18 C19 179.7(3) . . . . ?
C15 C14 C19 C18 -0.7(4) . . . . ?
S1 C14 C19 C18 178.4(2) . . . . ?
C17 C18 C19 C14 0.7(5) . . . . ?
C8 C7 C21 C22 0.8(4) . . . . ?
N2 C7 C21 C22 -177.7(2) . . . . ?
C7 C21 C22 C23 0.6(4) . . . . ?
C21 C22 C23 C24 -1.2(5) . . . . ?
C7 C8 C24 C23 0.9(4) . . . . ?
C2 C8 C24 C23 -178.0(2) . . . . ?
C22 C23 C24 C8 0.5(4) . . . . ?
C9 O5 C25 C28 -68.0(3) . . . . ?
C9 O5 C25 C27 55.8(3) . . . . ?
C9 O5 C25 C26 173.3(3) . . . . ?
